data_4002528
loop_
_publ_author_name
'Millange, F.'
'Walton, R.I.'
'Guillou, N.'
'Loiseau, T.'
'O'Hare, D.'
'Ferey, G.'

_publ_section_title
;
 Synthesis and structure of low-dimensional gallium fluorodiphosphates
 seen during the crystallization of the three-dimensional microporous
 gallium fluorophosphate ULM-3
;
_journal_name_full 'Chemistry of Materials (1,1989-)'
_journal_page_first 4448
_journal_page_last 4459
_journal_volume 14
_journal_year 2002
_chemical_formula_sum 'C3 H14 F Ga N2 O8 P2'
_chemical_name_systematic 'Ga (N H3 (C H2)3 N H3) (P2 O7) F (H2 O)'
_space_group_IT_number 63
_symmetry_space_group_name_Hall '-C 2c 2'
_symmetry_space_group_name_H-M 'C m c m'
_cell_angle_alpha 90
_cell_angle_beta 90
_cell_angle_gamma 90
_cell_formula_units_Z 4
_cell_length_a 10.3093
_cell_length_b 15.9456
_cell_length_c 7.2219
_cell_volume 1187.194
_citation_journal_id_ASTM CMATEX
_cod_data_source_file Millange_CMATEX_2002_1905.cif
_cod_data_source_block C3H14F1Ga1N2O8P2
_cod_original_cell_volume 1187.193
_cod_original_formula_sum 'C3 H14 F1 Ga1 N2 O8 P2'
_cod_database_code 4002528

loop_
_symmetry_equiv_pos_as_xyz
x,y,z
-x,-y,z+1/2
x,-y,-z
-x,y,-z+1/2
-x,-y,-z
x,y,-z-1/2
-x,y,z
x,-y,z-1/2
x+1/2,y+1/2,z
-x+1/2,-y+1/2,z+1/2
x+1/2,-y+1/2,-z
-x+1/2,y+1/2,-z+1/2
-x+1/2,-y+1/2,-z
x+1/2,y+1/2,-z-1/2
-x+1/2,y+1/2,z
x+1/2,-y+1/2,z-1/2

loop_
_atom_site_label
_atom_site_type_symbol
_atom_site_fract_x
_atom_site_fract_y
_atom_site_fract_z
_atom_site_occupancy
_atom_site_U_iso_or_equiv
O1 O-2 0 0.1834 0.25 1 0.0
C1 C 0.1151 0.4204 0.25 1 0.0
P1 P+5 0.1428 0.1345 0.25 1 0.0
O2 O-2 0.2472 0.2 0.25 1 0.0
O5 O-2 0.5 0.131 0.25 0.756 0.0
O3 O-2 0.1336 0.0812 0.4318 1 0.0
F1 F-1 0 -0.0505 0.25 1 0.0
N1 N-3 0.231 0.3646 0.25 1 0.0
Ga1 Ga+3 0 0 0 1 0.0
O4 O-2 0.5 0.283 0.25 0.244 0.0
C2 C 0 0.3702 0.25 1 0.0
